data_4325554
loop_
_publ_author_name
'Kelly J. Kilpin'
'Emma L. Gavey'
'C. John McAdam'
'Christopher B. Anderson'
'Samuel J. Lind'
'Courtney C. Keep'
'Keith C. Gordon'
'James D. Crowley'

_publ_section_title
;
 Palladium(II) Complexes of Readily Functionalized Bidentate
 2-Pyridyl-1,2,3-triazole "Click" Ligands: A Synthetic, Structural,
 Spectroscopic, and Computational Study
;
_journal_name_full 'Inorganic Chemistry'
_journal_page_first 6334
_journal_page_last 6346
_journal_paper_doi 10.1021/ic200789b
_journal_volume 50
_journal_year 2011
_chemical_formula_moiety 'C44 H32 N8 Pd, 2(B F4)'
_chemical_formula_sum 'C44 H32 B2 F8 N8 Pd'
_chemical_formula_weight 952.80
_chemical_name_systematic
;
 ?
;
_space_group_IT_number 88
_symmetry_cell_setting tetragonal
_symmetry_space_group_name_Hall '-I 4ad'
_symmetry_space_group_name_H-M 'I 41/a :2'
_atom_sites_solution_hydrogens geom
_atom_sites_solution_primary direct
_atom_sites_solution_secondary difmap
_audit_creation_method SHELXL-97
_cell_angle_alpha 90.00
_cell_angle_beta 90.00
_cell_angle_gamma 90.00
_cell_formula_units_Z 8
_cell_length_a 24.149(4)
_cell_length_b 24.149(4)
_cell_length_c 13.576(5)
_cell_measurement_reflns_used 4254
_cell_measurement_temperature 91(2)
_cell_measurement_theta_max 22.565
_cell_measurement_theta_min 2.41
_cell_volume 7917(3)
_computing_structure_refinement 'SHELXL-97 (Sheldrick, 1997)'
_diffrn_ambient_temperature 91(2)
_diffrn_measured_fraction_theta_full 0.996
_diffrn_measured_fraction_theta_max 0.996
_diffrn_radiation_monochromator graphite
_diffrn_radiation_source 'fine-focus sealed tube'
_diffrn_radiation_type MoK\a
_diffrn_radiation_wavelength 0.71073
_diffrn_reflns_av_R_equivalents 0.0894
_diffrn_reflns_av_sigmaI/netI 0.0536
_diffrn_reflns_limit_h_max 30
_diffrn_reflns_limit_h_min -30
_diffrn_reflns_limit_k_max 25
_diffrn_reflns_limit_k_min -30
_diffrn_reflns_limit_l_max 17
_diffrn_reflns_limit_l_min -17
_diffrn_reflns_number 35113
_diffrn_reflns_theta_full 26.62
_diffrn_reflns_theta_max 26.62
_diffrn_reflns_theta_min 2.41
_exptl_absorpt_coefficient_mu 0.553
_exptl_absorpt_correction_T_max 0.9571
_exptl_absorpt_correction_T_min 0.8474
_exptl_absorpt_correction_type multi-scan
_exptl_absorpt_process_details SADABS
_exptl_crystal_colour yellow
_exptl_crystal_density_diffrn 1.599
_exptl_crystal_description plate
_exptl_crystal_F_000 3840
_exptl_crystal_size_max 0.31
_exptl_crystal_size_mid 0.20
_exptl_crystal_size_min 0.08
_refine_diff_density_max 1.111
_refine_diff_density_min -0.629
_refine_diff_density_rms 0.114
_refine_ls_extinction_method none
_refine_ls_goodness_of_fit_ref 1.072
_refine_ls_hydrogen_treatment constr
_refine_ls_matrix_type full
_refine_ls_number_parameters 299
_refine_ls_number_reflns 4133
_refine_ls_number_restraints 0
_refine_ls_restrained_S_all 1.072
_refine_ls_R_factor_all 0.0917
_refine_ls_R_factor_gt 0.0627
_refine_ls_shift/su_max 0.000
_refine_ls_shift/su_mean 0.000
_refine_ls_structure_factor_coef Fsqd
_refine_ls_weighting_details 'calc w=1/[\s^2^(Fo^2^)+(0.1091P)^2^+24.2505P] where P=(Fo^2^+2Fc^2^)/3'
_refine_ls_weighting_scheme calc
_refine_ls_wR_factor_gt 0.1745
_refine_ls_wR_factor_ref 0.2005
_reflns_number_gt 2961
_reflns_number_total 4133
_reflns_threshold_expression >2sigma(I)
_cod_data_source_file ic200789b_si_001_11.cif
_cod_data_source_block 820917
_cod_original_sg_symbol_H-M 'I 41/a'
_cod_database_code 4325554

loop_
_symmetry_equiv_pos_as_xyz
'x, y, z'
'-x+1/2, -y, z+1/2'
'-y+3/4, x+1/4, z+1/4'
'y+3/4, -x+3/4, z+3/4'
'x+1/2, y+1/2, z+1/2'
'-x+1, -y+1/2, z+1'
'-y+5/4, x+3/4, z+3/4'
'y+5/4, -x+5/4, z+5/4'
'-x, -y, -z'
'x-1/2, y, -z-1/2'
'y-3/4, -x-1/4, -z-1/4'
'-y-3/4, x-3/4, -z-3/4'
'-x+1/2, -y+1/2, -z+1/2'
'x, y+1/2, -z'
'y-1/4, -x+1/4, -z+1/4'
'-y-1/4, x-1/4, -z-1/4'

loop_
_atom_site_label
_atom_site_type_symbol
_atom_site_fract_x
_atom_site_fract_y
_atom_site_fract_z
_atom_site_U_iso_or_equiv
_atom_site_adp_type
_atom_site_occupancy
_atom_site_symmetry_multiplicity
_atom_site_calc_flag
_atom_site_refinement_flags
C1 C 0.4461(2) 0.0153(3) 0.6966(4) 0.0503(13) Uani 1 1 d .
H1 H 0.4322 -0.0212 0.6885 0.060 Uiso 1 1 calc R
C2 C 0.4331(3) 0.0444(3) 0.7798(5) 0.0629(16) Uani 1 1 d .
H2 H 0.4098 0.0283 0.8283 0.076 Uiso 1 1 calc R
C3 C 0.4535(3) 0.0963(3) 0.7935(5) 0.071(2) Uani 1 1 d .
H3 H 0.4451 0.1160 0.8522 0.086 Uiso 1 1 calc R
C4 C 0.4871(3) 0.1209(3) 0.7208(5) 0.0645(17) Uani 1 1 d .
H4 H 0.5013 0.1573 0.7279 0.077 Uiso 1 1 calc R
C5 C 0.4982(2) 0.0892(3) 0.6392(4) 0.0502(14) Uani 1 1 d .
C6 C 0.5331(2) 0.1077(3) 0.5601(4) 0.0515(14) Uani 1 1 d .
C7 C 0.5646(2) 0.1528(3) 0.5398(5) 0.0566(15) Uani 1 1 d .
H7 H 0.5685 0.1855 0.5780 0.068 Uiso 1 1 calc R
C8 C 0.6274(2) 0.1758(2) 0.3966(5) 0.0537(15) Uani 1 1 d .
H8A H 0.6371 0.2093 0.4349 0.064 Uiso 1 1 calc R
H8B H 0.6088 0.1879 0.3353 0.064 Uiso 1 1 calc R
C9 C 0.6793(2) 0.1453(2) 0.3708(5) 0.0506(14) Uani 1 1 d .
C10 C 0.6814(2) 0.1174(2) 0.2806(5) 0.0521(14) Uani 1 1 d .
C11 C 0.6373(3) 0.1145(3) 0.2129(5) 0.0591(16) Uani 1 1 d .
H11 H 0.6035 0.1326 0.2282 0.071 Uiso 1 1 calc R
C12 C 0.6416(3) 0.0869(3) 0.1273(5) 0.0723(19) Uani 1 1 d .
H12 H 0.6112 0.0864 0.0828 0.087 Uiso 1 1 calc R
C13 C 0.6911(3) 0.0585(3) 0.1026(5) 0.076(2) Uani 1 1 d .
H13 H 0.6939 0.0385 0.0426 0.091 Uiso 1 1 calc R
C14 C 0.7329(3) 0.0605(3) 0.1647(6) 0.077(2) Uani 1 1 d .
H14 H 0.7660 0.0414 0.1480 0.092 Uiso 1 1 calc R
C15 C 0.7311(3) 0.0896(3) 0.2547(5) 0.0611(18) Uani 1 1 d .
C16 C 0.7758(2) 0.0895(3) 0.3213(6) 0.0605(17) Uani 1 1 d .
H16 H 0.8091 0.0710 0.3033 0.073 Uiso 1 1 calc R
C17 C 0.7730(2) 0.1151(3) 0.4106(6) 0.0635(18) Uani 1 1 d .
C18 C 0.8182(3) 0.1129(3) 0.4782(7) 0.077(2) Uani 1 1 d .
H18 H 0.8514 0.0942 0.4610 0.093 Uiso 1 1 calc R
C19 C 0.8133(3) 0.1372(4) 0.5648(8) 0.093(3) Uani 1 1 d .
H19 H 0.8428 0.1345 0.6107 0.112 Uiso 1 1 calc R
C20 C 0.7661(3) 0.1665(3) 0.5904(7) 0.086(2) Uani 1 1 d .
H20 H 0.7646 0.1844 0.6526 0.103 Uiso 1 1 calc R
C21 C 0.7229(3) 0.1700(3) 0.5298(6) 0.0669(18) Uani 1 1 d .
H21 H 0.6909 0.1898 0.5501 0.080 Uiso 1 1 calc R
C22 C 0.7238(2) 0.1447(2) 0.4361(5) 0.0513(15) Uani 1 1 d .
N1 n 0.58859(18) 0.1410(2) 0.4553(4) 0.0525(12) Uani 1 1 d .
N2 n 0.57340(17) 0.09215(18) 0.4199(3) 0.0453(11) Uani 1 1 d .
N3 n 0.53942(17) 0.07167(19) 0.4851(3) 0.0447(11) Uani 1 1 d .
N4 n 0.47782(16) 0.03738(19) 0.6267(3) 0.0428(10) Uani 1 1 d .
Pd1 Pd 0.5000 0.0000 0.5000 0.0380(2) Uani 1 2 d S
B1 B 0.6246(11) 0.2503(4) 0.7136(10) 0.117(7) Uani 0.75 1 d P
F1 F 0.6227(4) 0.2618(2) 0.6183(5) 0.132(3) Uani 0.75 1 d P
F2 F 0.6779(8) 0.2350(12) 0.7226(9) 0.337(15) Uani 0.75 1 d P
F3 F 0.6060(11) 0.2046(5) 0.7342(7) 0.286(12) Uani 0.75 1 d P
F4 F 0.6196(5) 0.2887(3) 0.7755(6) 0.163(4) Uani 0.75 1 d P
B2 B 0.5000 0.2500 0.3750 0.056(4) Uani 1 4 d S
F5 F 0.51543(14) 0.20622(15) 0.3168(3) 0.0753(11) Uani 1 1 d .

loop_
_atom_site_aniso_label
_atom_site_aniso_U_11
_atom_site_aniso_U_22
_atom_site_aniso_U_33
_atom_site_aniso_U_23
_atom_site_aniso_U_13
_atom_site_aniso_U_12
C1 0.037(3) 0.070(4) 0.044(3) 0.008(3) 0.011(2) 0.005(2)
C2 0.054(4) 0.085(5) 0.050(3) 0.004(3) 0.015(3) -0.005(3)
C3 0.048(4) 0.115(6) 0.051(4) -0.014(4) 0.015(3) 0.003(4)
C4 0.048(3) 0.088(5) 0.057(4) -0.006(3) 0.009(3) -0.011(3)
C5 0.032(3) 0.075(4) 0.044(3) 0.005(3) 0.003(2) 0.004(2)
C6 0.034(3) 0.064(4) 0.056(3) 0.006(3) 0.007(2) 0.004(2)
C7 0.050(3) 0.063(4) 0.057(4) -0.001(3) 0.011(3) -0.001(3)
C8 0.043(3) 0.044(3) 0.074(4) 0.019(3) 0.019(3) 0.004(2)
C9 0.041(3) 0.036(3) 0.075(4) 0.021(3) 0.017(3) 0.001(2)
C10 0.043(3) 0.048(3) 0.066(4) 0.022(3) 0.011(3) 0.006(2)
C11 0.049(3) 0.070(4) 0.059(4) 0.020(3) 0.016(3) 0.002(3)
C12 0.074(5) 0.085(5) 0.057(4) 0.020(4) 0.010(3) 0.007(4)
C13 0.089(5) 0.084(5) 0.054(4) 0.012(4) 0.026(4) 0.014(4)
C14 0.081(5) 0.070(5) 0.079(5) 0.022(4) 0.037(4) 0.025(4)
C15 0.052(4) 0.056(4) 0.075(4) 0.027(3) 0.029(3) 0.008(3)
C16 0.034(3) 0.057(4) 0.091(5) 0.026(4) 0.017(3) 0.005(2)
C17 0.043(3) 0.051(4) 0.096(5) 0.022(4) 0.004(3) -0.006(3)
C18 0.042(4) 0.067(5) 0.123(7) 0.027(5) -0.008(4) -0.010(3)
C19 0.062(5) 0.095(6) 0.123(8) 0.020(6) -0.027(5) -0.030(4)
C20 0.071(5) 0.075(5) 0.112(7) 0.000(5) -0.013(5) -0.027(4)
C21 0.065(4) 0.048(4) 0.087(5) 0.006(3) 0.005(4) -0.014(3)
C22 0.036(3) 0.034(3) 0.083(4) 0.019(3) 0.004(3) -0.006(2)
N1 0.040(3) 0.053(3) 0.065(3) 0.016(2) 0.014(2) 0.008(2)
N2 0.036(2) 0.046(3) 0.053(3) 0.015(2) 0.008(2) 0.0082(18)
N3 0.030(2) 0.054(3) 0.049(3) 0.016(2) 0.0060(19) 0.0057(18)
N4 0.030(2) 0.059(3) 0.039(2) 0.008(2) 0.0056(18) 0.0041(18)
Pd1 0.0258(3) 0.0513(4) 0.0370(3) 0.0131(2) 0.0070(2) 0.0061(2)
B1 0.26(2) 0.025(5) 0.061(7) -0.006(5) -0.033(11) 0.012(8)
F1 0.269(10) 0.042(3) 0.084(4) 0.004(3) -0.060(5) -0.023(4)
F2 0.30(2) 0.61(4) 0.097(8) -0.088(15) -0.026(11) 0.24(2)
F3 0.64(3) 0.146(9) 0.074(6) 0.012(5) -0.097(12) -0.164(15)
F4 0.317(14) 0.071(5) 0.100(5) -0.015(4) -0.066(7) 0.046(6)
B2 0.036(4) 0.036(4) 0.097(11) 0.000 0.000 0.000
F5 0.0429(19) 0.064(2) 0.119(3) -0.012(2) 0.002(2) -0.0014(16)

loop_
_atom_type_symbol
_atom_type_description
_atom_type_scat_dispersion_real
_atom_type_scat_dispersion_imag
_atom_type_scat_source
C C 0.0033 0.0016 'International Tables Vol C Tables 4.2.6.8 and 6.1.1.4'
H H 0.0000 0.0000 'International Tables Vol C Tables 4.2.6.8 and 6.1.1.4'
B B 0.0013 0.0007 'International Tables Vol C Tables 4.2.6.8 and 6.1.1.4'
N N 0.0061 0.0033 'International Tables Vol C Tables 4.2.6.8 and 6.1.1.4'
F F 0.0171 0.0103 'International Tables Vol C Tables 4.2.6.8 and 6.1.1.4'
Pd Pd -0.9988 1.0072 'International Tables Vol C Tables 4.2.6.8 and 6.1.1.4'

loop_
_geom_angle_atom_site_label_1
_geom_angle_atom_site_label_2
_geom_angle_atom_site_label_3
_geom_angle
_geom_angle_site_symmetry_1
_geom_angle_site_symmetry_3
N4 C1 C2 121.0(6) . .
N4 C1 H1 119.5 . .
C2 C1 H1 119.5 . .
C3 C2 C1 120.3(6) . .
C3 C2 H2 119.8 . .
C1 C2 H2 119.8 . .
C2 C3 C4 120.0(6) . .
C2 C3 H3 120.0 . .
C4 C3 H3 120.0 . .
C5 C4 C3 116.3(7) . .
C5 C4 H4 121.8 . .
C3 C4 H4 121.8 . .
N4 C5 C4 123.0(5) . .
N4 C5 C6 114.0(5) . .
C4 C5 C6 123.0(6) . .
N3 C6 C7 107.5(5) . .
N3 C6 C5 115.4(5) . .
C7 C6 C5 137.0(6) . .
N1 C7 C6 104.5(6) . .
N1 C7 H7 127.7 . .
C6 C7 H7 127.7 . .
N1 C8 C9 112.0(4) . .
N1 C8 H8A 109.2 . .
C9 C8 H8A 109.2 . .
N1 C8 H8B 109.2 . .
C9 C8 H8B 109.2 . .
H8A C8 H8B 107.9 . .
C22 C9 C10 121.7(5) . .
C22 C9 C8 120.1(6) . .
C10 C9 C8 118.2(6) . .
C9 C10 C11 124.6(5) . .
C9 C10 C15 118.4(6) . .
C11 C10 C15 117.0(6) . .
C12 C11 C10 122.0(6) . .
C12 C11 H11 119.0 . .
C10 C11 H11 119.0 . .
C11 C12 C13 120.7(7) . .
C11 C12 H12 119.7 . .
C13 C12 H12 119.7 . .
C14 C13 C12 118.5(7) . .
C14 C13 H13 120.7 . .
C12 C13 H13 120.7 . .
C13 C14 C15 123.3(7) . .
C13 C14 H14 118.4 . .
C15 C14 H14 118.4 . .
C16 C15 C14 122.1(6) . .
C16 C15 C10 119.4(7) . .
C14 C15 C10 118.5(7) . .
C17 C16 C15 122.1(6) . .
C17 C16 H16 119.0 . .
C15 C16 H16 119.0 . .
C16 C17 C18 121.1(7) . .
C16 C17 C22 119.0(6) . .
C18 C17 C22 119.9(7) . .
C19 C18 C17 119.2(8) . .
C19 C18 H18 120.4 . .
C17 C18 H18 120.4 . .
C18 C19 C20 121.7(8) . .
C18 C19 H19 119.2 . .
C20 C19 H19 119.2 . .
C21 C20 C19 121.4(9) . .
C21 C20 H20 119.3 . .
C19 C20 H20 119.3 . .
C20 C21 C22 121.2(7) . .
C20 C21 H21 119.4 . .
C22 C21 H21 119.4 . .
C9 C22 C21 123.9(6) . .
C9 C22 C17 119.5(6) . .
C21 C22 C17 116.6(6) . .
C7 N1 N2 112.7(5) . .
C7 N1 C8 128.3(5) . .
N2 N1 C8 118.9(5) . .
N3 N2 N1 105.4(4) . .
N2 N3 C6 109.8(5) . .
N2 N3 Pd1 134.6(4) . .
C6 N3 Pd1 115.6(4) . .
C1 N4 C5 119.3(5) . .
C1 N4 Pd1 125.6(4) . .
C5 N4 Pd1 115.1(3) . .
N3 Pd1 N3 180.0(3) 9_656 .
N3 Pd1 N4 79.87(18) 9_656 9_656
N3 Pd1 N4 100.13(18) . 9_656
N3 Pd1 N4 100.13(18) 9_656 .
N3 Pd1 N4 79.87(18) . .
N4 Pd1 N4 180.0(2) 9_656 .
F3 B1 F4 118.5(18) . .
F3 B1 F1 113.6(11) . .
F4 B1 F1 119.6(10) . .
F3 B1 F2 94.7(16) . .
F4 B1 F2 103.4(18) . .
F1 B1 F2 100.4(18) . .
F5 B2 F5 109.39(19) 16_656 .
F5 B2 F5 109.6(4) 16_656 11_666
F5 B2 F5 109.39(19) . 11_666
F5 B2 F5 109.39(19) 16_656 6_554
F5 B2 F5 109.6(4) . 6_554
F5 B2 F5 109.39(19) 11_666 6_554

loop_
_geom_bond_atom_site_label_1
_geom_bond_atom_site_label_2
_geom_bond_distance
_geom_bond_site_symmetry_2
C1 N4 1.331(6) .
C1 C2 1.367(9) .
C1 H1 0.9500 .
C2 C3 1.360(10) .
C2 H2 0.9500 .
C3 C4 1.409(9) .
C3 H3 0.9500 .
C4 C5 1.372(9) .
C4 H4 0.9500 .
C5 N4 1.356(7) .
C5 C6 1.438(8) .
C6 N3 1.349(7) .
C6 C7 1.355(8) .
C7 N1 1.316(8) .
C7 H7 0.9500 .
C8 N1 1.491(7) .
C8 C9 1.495(7) .
C8 H8A 0.9900 .
C8 H8B 0.9900 .
C9 C22 1.392(8) .
C9 C10 1.398(9) .
C10 C11 1.409(9) .
C10 C15 1.419(8) .
C11 C12 1.344(10) .
C11 H11 0.9500 .
C12 C13 1.417(10) .
C12 H12 0.9500 .
C13 C14 1.317(11) .
C13 H13 0.9500 .
C14 C15 1.410(10) .
C14 H14 0.9500 .
C15 C16 1.409(10) .
C16 C17 1.363(10) .
C16 H16 0.9500 .
C17 C18 1.428(10) .
C17 C22 1.428(8) .
C18 C19 1.318(12) .
C18 H18 0.9500 .
C19 C20 1.384(12) .
C19 H19 0.9500 .
C20 C21 1.332(11) .
C20 H20 0.9500 .
C21 C22 1.412(10) .
C21 H21 0.9500 .
N1 N2 1.324(7) .
N2 N3 1.304(6) .
N3 Pd1 1.986(4) .
N4 Pd1 2.015(4) .
Pd1 N3 1.986(4) 9_656
Pd1 N4 2.015(4) 9_656
B1 F3 1.222(17) .
B1 F4 1.259(14) .
B1 F1 1.323(14) .
B1 F2 1.35(2) .
B2 F5 1.372(4) 16_656
B2 F5 1.372(4) .
B2 F5 1.372(4) 11_666
B2 F5 1.372(4) 6_554

loop_
_geom_torsion_atom_site_label_1
_geom_torsion_atom_site_label_2
_geom_torsion_atom_site_label_3
_geom_torsion_atom_site_label_4
_geom_torsion
_geom_torsion_site_symmetry_4
N4 C1 C2 C3 -1.3(10) .
C1 C2 C3 C4 1.4(11) .
C2 C3 C4 C5 -1.2(10) .
C3 C4 C5 N4 0.9(9) .
C3 C4 C5 C6 -178.0(6) .
N4 C5 C6 N3 1.4(7) .
C4 C5 C6 N3 -179.6(5) .
N4 C5 C6 C7 -175.9(7) .
C4 C5 C6 C7 3.2(11) .
N3 C6 C7 N1 -1.0(7) .
C5 C6 C7 N1 176.4(6) .
N1 C8 C9 C22 -86.6(6) .
N1 C8 C9 C10 92.9(6) .
C22 C9 C10 C11 177.5(5) .
C8 C9 C10 C11 -1.9(8) .
C22 C9 C10 C15 -2.2(8) .
C8 C9 C10 C15 178.4(5) .
C9 C10 C11 C12 -179.8(6) .
C15 C10 C11 C12 -0.1(9) .
C10 C11 C12 C13 1.1(10) .
C11 C12 C13 C14 -1.1(11) .
C12 C13 C14 C15 0.0(11) .
C13 C14 C15 C16 177.8(6) .
C13 C14 C15 C10 1.0(10) .
C9 C10 C15 C16 1.9(8) .
C11 C10 C15 C16 -177.8(5) .
C9 C10 C15 C14 178.8(5) .
C11 C10 C15 C14 -0.9(8) .
C14 C15 C16 C17 -176.4(6) .
C10 C15 C16 C17 0.4(9) .
C15 C16 C17 C18 178.0(6) .
C15 C16 C17 C22 -2.5(9) .
C16 C17 C18 C19 -178.5(7) .
C22 C17 C18 C19 1.9(10) .
C17 C18 C19 C20 -2.5(12) .
C18 C19 C20 C21 2.1(12) .
C19 C20 C21 C22 -1.1(11) .
C10 C9 C22 C21 -176.9(5) .
C8 C9 C22 C21 2.5(8) .
C10 C9 C22 C17 0.1(8) .
C8 C9 C22 C17 179.6(5) .
C20 C21 C22 C9 177.7(6) .
C20 C21 C22 C17 0.6(9) .
C16 C17 C22 C9 2.2(8) .
C18 C17 C22 C9 -178.2(5) .
C16 C17 C22 C21 179.4(5) .
C18 C17 C22 C21 -1.0(8) .
C6 C7 N1 N2 1.4(7) .
C6 C7 N1 C8 179.2(5) .
C9 C8 N1 C7 127.9(7) .
C9 C8 N1 N2 -54.4(7) .
C7 N1 N2 N3 -1.2(6) .
C8 N1 N2 N3 -179.2(4) .
N1 N2 N3 C6 0.5(5) .
N1 N2 N3 Pd1 -175.5(4) .
C7 C6 N3 N2 0.3(6) .
C5 C6 N3 N2 -177.7(4) .
C7 C6 N3 Pd1 177.2(4) .
C5 C6 N3 Pd1 -0.8(6) .
C2 C1 N4 C5 0.9(8) .
C2 C1 N4 Pd1 -179.6(4) .
C4 C5 N4 C1 -0.8(8) .
C6 C5 N4 C1 178.2(5) .
C4 C5 N4 Pd1 179.7(5) .
C6 C5 N4 Pd1 -1.3(6) .
N2 N3 Pd1 N3 -101(100) 9_656
C6 N3 Pd1 N3 83(100) 9_656
N2 N3 Pd1 N4 -4.0(5) 9_656
C6 N3 Pd1 N4 -179.9(4) 9_656
N2 N3 Pd1 N4 176.0(5) .
C6 N3 Pd1 N4 0.1(4) .
C1 N4 Pd1 N3 1.2(4) 9_656
C5 N4 Pd1 N3 -179.3(4) 9_656
C1 N4 Pd1 N3 -178.8(4) .
C5 N4 Pd1 N3 0.7(4) .
C1 N4 Pd1 N4 25(100) 9_656
C5 N4 Pd1 N4 -155(100) 9_656
